data_4337163
loop_
_publ_author_name
'Gao, Yuan'
'Dai, Zhongran'
'Zhang, Jinjin'
'Ma, Xinxian'
'Tang, Ning'
'Wu, Jincai'

_publ_section_title
;
 Trinuclear and Tetranuclear Magnesium Alkoxide Clusters as Highly Active
 Initiators for Ring-Opening Polymerization of l-Lactide.
;
_journal_issue 2
_journal_name_full 'Inorganic chemistry'
_journal_page_first 716
_journal_page_last 726
_journal_paper_doi 10.1021/ic401459a
_journal_volume 53
_journal_year 2014
_chemical_formula_moiety 'C40 H74 Mg3 N4 O6'
_chemical_formula_sum 'C40 H74 Mg3 N4 O6'
_chemical_formula_weight 779.96
_chemical_name_systematic
; 
 ? 
;
_space_group_IT_number 14
_symmetry_cell_setting monoclinic
_symmetry_space_group_name_Hall '-P 2yn'
_symmetry_space_group_name_H-M 'P 1 21/n 1'
_atom_sites_solution_hydrogens geom
_atom_sites_solution_primary direct
_atom_sites_solution_secondary difmap
_audit_creation_method SHELXL-97
_cell_angle_alpha 90.00
_cell_angle_beta 93.8503(13)
_cell_angle_gamma 90.00
_cell_formula_units_Z 4
_cell_length_a 16.0188(2)
_cell_length_b 17.3708(2)
_cell_length_c 16.2816(2)
_cell_measurement_reflns_used 13446
_cell_measurement_temperature 100.00(10)
_cell_measurement_theta_max 72.4795
_cell_measurement_theta_min 3.7223
_cell_volume 4520.28(9)
_computing_cell_refinement
;
CrysAlisPro, Agilent Technologies,
Version 1.171.36.20 (release 27-06-2012 CrysAlis171 .NET)
(compiled Jul 11 2012,15:38:31)
;
_computing_data_collection
;
CrysAlisPro, Agilent Technologies,
Version 1.171.36.20 (release 27-06-2012 CrysAlis171 .NET)
(compiled Jul 11 2012,15:38:31)
;
_computing_data_reduction
;
CrysAlisPro, Agilent Technologies,
Version 1.171.36.20 (release 27-06-2012 CrysAlis171 .NET)
(compiled Jul 11 2012,15:38:31)
;
_computing_structure_refinement 'SHELXL-97 (Sheldrick, 1997)'
_computing_structure_solution 'SHELXS-97 (Sheldrick, 1990)'
_diffrn_ambient_temperature 100.00(10)
_diffrn_detector_area_resol_mean 16.0733
_diffrn_measured_fraction_theta_full 0.995
_diffrn_measured_fraction_theta_max 0.995
_diffrn_measurement_device_type 'SuperNova, Dual, Cu at zero, Eos'
_diffrn_measurement_method '\w scans'
_diffrn_radiation_monochromator mirror
_diffrn_radiation_source 'SuperNova (Cu) X-ray Source'
_diffrn_radiation_type CuK\a
_diffrn_radiation_wavelength 1.54184
_diffrn_reflns_av_R_equivalents 0.0314
_diffrn_reflns_av_sigmaI/netI 0.0305
_diffrn_reflns_limit_h_max 19
_diffrn_reflns_limit_h_min -19
_diffrn_reflns_limit_k_max 21
_diffrn_reflns_limit_k_min -20
_diffrn_reflns_limit_l_max 20
_diffrn_reflns_limit_l_min -20
_diffrn_reflns_number 28044
_diffrn_reflns_theta_full 72.63
_diffrn_reflns_theta_max 72.63
_diffrn_reflns_theta_min 3.73
_exptl_absorpt_coefficient_mu 0.973
_exptl_absorpt_correction_T_max 1.00000
_exptl_absorpt_correction_T_min 0.84738
_exptl_absorpt_correction_type multi-scan
_exptl_absorpt_process_details
;
CrysAlisPro, Agilent Technologies,
Version 1.171.36.20 (release 27-06-2012 CrysAlis171 .NET)
(compiled Jul 11 2012,15:38:31)
Empirical absorption correction using spherical harmonics,
 implemented in SCALE3 ABSPACK scaling algorithm.
;
_exptl_crystal_colour colorless
_exptl_crystal_density_diffrn 1.146
_exptl_crystal_density_method 'not measured'
_exptl_crystal_description block
_exptl_crystal_F_000 1704
_exptl_crystal_size_max 0.3000
_exptl_crystal_size_mid 0.2000
_exptl_crystal_size_min 0.1900
_refine_diff_density_max 0.317
_refine_diff_density_min -0.228
_refine_diff_density_rms 0.043
_refine_ls_extinction_method none
_refine_ls_goodness_of_fit_ref 1.028
_refine_ls_hydrogen_treatment constr
_refine_ls_matrix_type full
_refine_ls_number_parameters 494
_refine_ls_number_reflns 8942
_refine_ls_number_restraints 0
_refine_ls_restrained_S_all 1.028
_refine_ls_R_factor_all 0.0371
_refine_ls_R_factor_gt 0.0334
_refine_ls_shift/su_max 0.001
_refine_ls_shift/su_mean 0.000
_refine_ls_structure_factor_coef Fsqd
_refine_ls_weighting_details 'calc w=1/[\s^2^(Fo^2^)+(0.0496P)^2^+1.2949P] where P=(Fo^2^+2Fc^2^)/3'
_refine_ls_weighting_scheme calc
_refine_ls_wR_factor_gt 0.0891
_refine_ls_wR_factor_ref 0.0924
_reflns_number_gt 8104
_reflns_number_total 8942
_reflns_threshold_expression >2sigma(I)
_cod_data_source_file ic401459a_si_001.cif
_cod_data_source_block gy2
_cod_original_cell_volume 4520.26(11)
_cod_database_code 4337163

loop_
_symmetry_equiv_pos_as_xyz
'x, y, z'
'-x+1/2, y+1/2, -z+1/2'
'-x, -y, -z'
'x-1/2, -y-1/2, z-1/2'

loop_
_atom_site_label
_atom_site_type_symbol
_atom_site_fract_x
_atom_site_fract_y
_atom_site_fract_z
_atom_site_U_iso_or_equiv
_atom_site_adp_type
_atom_site_occupancy
_atom_site_symmetry_multiplicity
_atom_site_calc_flag
_atom_site_refinement_flags
Mg1 Mg 0.20858(2) 0.70954(2) 0.30712(2) 0.01374(9) Uani 1 1 d .
Mg2 Mg 0.21672(2) 0.68261(2) 0.49518(2) 0.01417(9) Uani 1 1 d .
Mg3 Mg 0.05357(2) 0.72220(2) 0.39817(2) 0.01346(9) Uani 1 1 d .
N1 N 0.24288(6) 0.81231(6) 0.22859(6) 0.0186(2) Uani 1 1 d .
N2 N 0.32890(6) 0.73915(6) 0.56960(6) 0.0194(2) Uani 1 1 d .
N3 N -0.03716(6) 0.80762(6) 0.44031(6) 0.0173(2) Uani 1 1 d .
N4 N -0.02457(6) 0.62138(6) 0.36723(6) 0.0172(2) Uani 1 1 d .
O1 O 0.21833(5) 0.63430(5) 0.22413(5) 0.01983(18) Uani 1 1 d .
O2 O 0.21214(5) 0.59118(5) 0.56097(5) 0.01894(17) Uani 1 1 d .
O3 O 0.09819(5) 0.76680(5) 0.30130(5) 0.01625(16) Uani 1 1 d .
O4 O 0.28484(5) 0.72444(5) 0.40499(5) 0.01812(17) Uani 1 1 d .
O5 O 0.11784(5) 0.75083(4) 0.50163(5) 0.01627(16) Uani 1 1 d .
O6 O 0.14788(5) 0.64330(4) 0.39251(5) 0.01407(16) Uani 1 1 d .
C1 C 0.25434(7) 0.59539(6) 0.16734(7) 0.0160(2) Uani 1 1 d .
C2 C 0.20776(8) 0.57230(7) 0.09433(7) 0.0182(2) Uani 1 1 d .
C3 C 0.24632(8) 0.52893(7) 0.03560(7) 0.0217(2) Uani 1 1 d .
H3 H 0.2153 0.5135 -0.0119 0.026 Uiso 1 1 calc R
C4 C 0.32998(8) 0.50830(7) 0.04655(8) 0.0226(3) Uani 1 1 d .
H4 H 0.3548 0.4790 0.0070 0.027 Uiso 1 1 calc R
C5 C 0.37633(8) 0.53197(7) 0.11729(8) 0.0202(2) Uani 1 1 d .
H5 H 0.4324 0.5181 0.1246 0.024 Uiso 1 1 calc R
C6 C 0.34085(7) 0.57583(6) 0.17730(7) 0.0167(2) Uani 1 1 d .
C7 C 0.11551(8) 0.59288(7) 0.08301(8) 0.0227(3) Uani 1 1 d .
H7 H 0.1047 0.6334 0.1228 0.027 Uiso 1 1 calc R
C8 C 0.06170(9) 0.52334(9) 0.10280(9) 0.0307(3) Uani 1 1 d .
H8A H 0.0700 0.4829 0.0640 0.046 Uiso 1 1 calc R
H8B H 0.0038 0.5381 0.0994 0.046 Uiso 1 1 calc R
H8C H 0.0775 0.5054 0.1574 0.046 Uiso 1 1 calc R
C9 C 0.09118(10) 0.62438(9) -0.00298(9) 0.0331(3) Uani 1 1 d .
H9A H 0.1243 0.6690 -0.0129 0.050 Uiso 1 1 calc R
H9B H 0.0330 0.6382 -0.0067 0.050 Uiso 1 1 calc R
H9C H 0.1009 0.5857 -0.0434 0.050 Uiso 1 1 calc R
C10 C 0.39039(8) 0.60378(7) 0.25439(7) 0.0191(2) Uani 1 1 d .
H10 H 0.3702 0.6556 0.2660 0.023 Uiso 1 1 calc R
C11 C 0.48427(9) 0.61026(10) 0.24520(9) 0.0332(3) Uani 1 1 d .
H11A H 0.5073 0.5599 0.2380 0.050 Uiso 1 1 calc R
H11B H 0.5107 0.6336 0.2937 0.050 Uiso 1 1 calc R
H11C H 0.4940 0.6415 0.1981 0.050 Uiso 1 1 calc R
C12 C 0.37457(8) 0.55389(7) 0.32909(7) 0.0231(3) Uani 1 1 d .
H12A H 0.3155 0.5506 0.3352 0.035 Uiso 1 1 calc R
H12B H 0.4016 0.5765 0.3777 0.035 Uiso 1 1 calc R
H12C H 0.3967 0.5032 0.3214 0.035 Uiso 1 1 calc R
C13 C 0.22849(7) 0.55764(6) 0.63285(7) 0.0156(2) Uani 1 1 d .
C14 C 0.27568(7) 0.48819(7) 0.63830(7) 0.0171(2) Uani 1 1 d .
C15 C 0.29562(7) 0.45526(7) 0.71521(7) 0.0187(2) Uani 1 1 d .
H15 H 0.3275 0.4105 0.7185 0.022 Uiso 1 1 calc R
C16 C 0.26915(8) 0.48760(7) 0.78691(7) 0.0200(2) Uani 1 1 d .
H16 H 0.2836 0.4651 0.8377 0.024 Uiso 1 1 calc R
C17 C 0.22075(8) 0.55415(7) 0.78183(7) 0.0194(2) Uani 1 1 d .
H17 H 0.2023 0.5755 0.8297 0.023 Uiso 1 1 calc R
C18 C 0.19937(7) 0.58946(7) 0.70644(7) 0.0172(2) Uani 1 1 d .
C19 C 0.14594(8) 0.66188(7) 0.70065(7) 0.0191(2) Uani 1 1 d .
H19 H 0.1652 0.6927 0.6552 0.023 Uiso 1 1 calc R
C20 C 0.05415(9) 0.64211(8) 0.67882(9) 0.0278(3) Uani 1 1 d .
H20A H 0.0495 0.6137 0.6281 0.042 Uiso 1 1 calc R
H20B H 0.0221 0.6887 0.6727 0.042 Uiso 1 1 calc R
H20C H 0.0332 0.6114 0.7219 0.042 Uiso 1 1 calc R
C21 C 0.15340(10) 0.71245(8) 0.77779(8) 0.0301(3) Uani 1 1 d .
H21A H 0.1287 0.6864 0.8221 0.045 Uiso 1 1 calc R
H21B H 0.1248 0.7603 0.7668 0.045 Uiso 1 1 calc R
H21C H 0.2114 0.7224 0.7928 0.045 Uiso 1 1 calc R
C22 C 0.30645(8) 0.45375(7) 0.55988(7) 0.0212(2) Uani 1 1 d .
H22 H 0.2670 0.4690 0.5142 0.025 Uiso 1 1 calc R
C23 C 0.39207(10) 0.48626(8) 0.54259(9) 0.0325(3) Uani 1 1 d .
H23A H 0.3883 0.5412 0.5371 0.049 Uiso 1 1 calc R
H23B H 0.4099 0.4645 0.4925 0.049 Uiso 1 1 calc R
H23C H 0.4318 0.4736 0.5873 0.049 Uiso 1 1 calc R
C24 C 0.31062(9) 0.36568(7) 0.56074(8) 0.0266(3) Uani 1 1 d .
H24A H 0.3529 0.3492 0.6015 0.040 Uiso 1 1 calc R
H24B H 0.3242 0.3475 0.5076 0.040 Uiso 1 1 calc R
H24C H 0.2574 0.3452 0.5736 0.040 Uiso 1 1 calc R
C25 C 0.09333(8) 0.83216(7) 0.25047(7) 0.0190(2) Uani 1 1 d .
H25A H 0.1023 0.8782 0.2836 0.023 Uiso 1 1 calc R
H25B H 0.0381 0.8354 0.2223 0.023 Uiso 1 1 calc R
C26 C 0.15950(8) 0.82700(7) 0.18757(7) 0.0194(2) Uani 1 1 d .
H26A H 0.1452 0.7858 0.1490 0.023 Uiso 1 1 calc R
H26B H 0.1606 0.8748 0.1569 0.023 Uiso 1 1 calc R
C27 C 0.30221(9) 0.79545(8) 0.16562(9) 0.0292(3) Uani 1 1 d .
H27A H 0.2827 0.7518 0.1336 0.044 Uiso 1 1 calc R
H27B H 0.3563 0.7843 0.1920 0.044 Uiso 1 1 calc R
H27C H 0.3063 0.8393 0.1302 0.044 Uiso 1 1 calc R
C28 C 0.27255(9) 0.88060(7) 0.27606(8) 0.0252(3) Uani 1 1 d .
H28A H 0.2698 0.9250 0.2409 0.038 Uiso 1 1 calc R
H28B H 0.3293 0.8726 0.2970 0.038 Uiso 1 1 calc R
H28C H 0.2378 0.8886 0.3211 0.038 Uiso 1 1 calc R
C29 C 0.36275(8) 0.75793(8) 0.42550(8) 0.0240(3) Uani 1 1 d .
H29A H 0.3576 0.8136 0.4250 0.029 Uiso 1 1 calc R
H29B H 0.4020 0.7433 0.3854 0.029 Uiso 1 1 calc R
C30 C 0.39454(8) 0.73077(8) 0.51070(8) 0.0227(3) Uani 1 1 d .
H30A H 0.4113 0.6772 0.5081 0.027 Uiso 1 1 calc R
H30B H 0.4432 0.7608 0.5295 0.027 Uiso 1 1 calc R
C31 C 0.31102(9) 0.82099(8) 0.58410(9) 0.0287(3) Uani 1 1 d .
H31A H 0.2727 0.8254 0.6267 0.043 Uiso 1 1 calc R
H31B H 0.2866 0.8437 0.5343 0.043 Uiso 1 1 calc R
H31C H 0.3621 0.8473 0.6007 0.043 Uiso 1 1 calc R
C32 C 0.35933(8) 0.70370(8) 0.64806(7) 0.0246(3) Uani 1 1 d .
H32A H 0.4106 0.7281 0.6679 0.037 Uiso 1 1 calc R
H32B H 0.3691 0.6498 0.6398 0.037 Uiso 1 1 calc R
H32C H 0.3182 0.7101 0.6877 0.037 Uiso 1 1 calc R
C33 C 0.08639(8) 0.81516(7) 0.54120(7) 0.0184(2) Uani 1 1 d .
H33A H 0.1323 0.8485 0.5603 0.022 Uiso 1 1 calc R
H33B H 0.0576 0.7986 0.5887 0.022 Uiso 1 1 calc R
C34 C 0.02616(8) 0.85939(6) 0.48231(7) 0.0186(2) Uani 1 1 d .
H34A H -0.0021 0.8985 0.5127 0.022 Uiso 1 1 calc R
H34B H 0.0575 0.8851 0.4414 0.022 Uiso 1 1 calc R
C35 C -0.09550(8) 0.77916(7) 0.50008(8) 0.0236(3) Uani 1 1 d .
H35A H -0.1199 0.8221 0.5269 0.035 Uiso 1 1 calc R
H35B H -0.0656 0.7475 0.5404 0.035 Uiso 1 1 calc R
H35C H -0.1390 0.7494 0.4717 0.035 Uiso 1 1 calc R
C36 C -0.08572(8) 0.85166(8) 0.37582(8) 0.0246(3) Uani 1 1 d .
H36A H -0.1258 0.8183 0.3474 0.037 Uiso 1 1 calc R
H36B H -0.0485 0.8721 0.3375 0.037 Uiso 1 1 calc R
H36C H -0.1144 0.8932 0.4007 0.037 Uiso 1 1 calc R
C37 C 0.11944(7) 0.56765(6) 0.37499(7) 0.0178(2) Uani 1 1 d .
H37A H 0.1134 0.5398 0.4259 0.021 Uiso 1 1 calc R
H37B H 0.1597 0.5406 0.3437 0.021 Uiso 1 1 calc R
C38 C 0.03565(8) 0.57185(7) 0.32572(7) 0.0194(2) Uani 1 1 d .
H38A H 0.0438 0.5924 0.2714 0.023 Uiso 1 1 calc R
H38B H 0.0127 0.5204 0.3189 0.023 Uiso 1 1 calc R
C39 C -0.09706(8) 0.63632(8) 0.30865(8) 0.0259(3) Uani 1 1 d .
H39A H -0.1230 0.5884 0.2924 0.039 Uiso 1 1 calc R
H39B H -0.0786 0.6622 0.2610 0.039 Uiso 1 1 calc R
H39C H -0.1367 0.6681 0.3345 0.039 Uiso 1 1 calc R
C40 C -0.05384(8) 0.58137(7) 0.44017(8) 0.0216(2) Uani 1 1 d .
H40A H -0.0948 0.6126 0.4648 0.032 Uiso 1 1 calc R
H40B H -0.0073 0.5727 0.4793 0.032 Uiso 1 1 calc R
H40C H -0.0784 0.5329 0.4237 0.032 Uiso 1 1 calc R

loop_
_atom_site_aniso_label
_atom_site_aniso_U_11
_atom_site_aniso_U_22
_atom_site_aniso_U_33
_atom_site_aniso_U_23
_atom_site_aniso_U_13
_atom_site_aniso_U_12
Mg1 0.01601(19) 0.01301(17) 0.01216(17) -0.00090(13) 0.00063(13) -0.00026(14)
Mg2 0.01666(19) 0.01276(18) 0.01280(18) 0.00060(13) -0.00102(14) -0.00060(14)
Mg3 0.01531(18) 0.01213(17) 0.01291(18) 0.00014(13) 0.00068(13) -0.00087(13)
N1 0.0205(5) 0.0167(5) 0.0190(5) 0.0013(4) 0.0051(4) 0.0003(4)
N2 0.0224(5) 0.0183(5) 0.0168(5) -0.0007(4) -0.0040(4) -0.0020(4)
N3 0.0173(5) 0.0169(5) 0.0178(5) 0.0002(4) 0.0015(4) -0.0005(4)
N4 0.0178(5) 0.0169(5) 0.0163(5) 0.0021(4) -0.0025(4) -0.0033(4)
O1 0.0229(4) 0.0202(4) 0.0165(4) -0.0063(3) 0.0017(3) 0.0016(3)
O2 0.0263(4) 0.0149(4) 0.0153(4) 0.0029(3) -0.0014(3) 0.0009(3)
O3 0.0186(4) 0.0149(4) 0.0154(4) 0.0039(3) 0.0018(3) 0.0010(3)
O4 0.0183(4) 0.0203(4) 0.0155(4) 0.0001(3) -0.0012(3) -0.0057(3)
O5 0.0209(4) 0.0134(4) 0.0143(4) -0.0026(3) -0.0005(3) 0.0023(3)
O6 0.0170(4) 0.0101(3) 0.0149(4) -0.0011(3) -0.0003(3) -0.0016(3)
C1 0.0211(6) 0.0110(5) 0.0161(5) 0.0003(4) 0.0028(4) -0.0002(4)
C2 0.0213(6) 0.0152(5) 0.0178(5) -0.0012(4) -0.0001(4) 0.0026(4)
C3 0.0287(6) 0.0186(6) 0.0174(6) -0.0034(4) -0.0018(5) 0.0046(5)
C4 0.0304(7) 0.0186(6) 0.0193(6) -0.0018(5) 0.0047(5) 0.0082(5)
C5 0.0206(6) 0.0173(5) 0.0228(6) 0.0043(5) 0.0034(5) 0.0038(5)
C6 0.0198(6) 0.0135(5) 0.0168(5) 0.0031(4) 0.0004(4) -0.0019(4)
C7 0.0219(6) 0.0247(6) 0.0209(6) -0.0075(5) -0.0028(5) 0.0050(5)
C8 0.0247(7) 0.0366(7) 0.0303(7) -0.0071(6) -0.0013(5) -0.0020(6)
C9 0.0330(7) 0.0358(7) 0.0294(7) -0.0004(6) -0.0062(6) 0.0130(6)
C10 0.0201(6) 0.0171(5) 0.0197(6) 0.0014(4) -0.0010(4) -0.0020(4)
C11 0.0234(7) 0.0492(9) 0.0267(7) 0.0029(6) -0.0011(5) -0.0119(6)
C12 0.0267(6) 0.0234(6) 0.0189(6) 0.0023(5) -0.0015(5) -0.0035(5)
C13 0.0169(5) 0.0138(5) 0.0157(5) 0.0014(4) -0.0028(4) -0.0031(4)
C14 0.0163(5) 0.0162(5) 0.0185(6) 0.0004(4) -0.0016(4) -0.0024(4)
C15 0.0177(5) 0.0157(5) 0.0220(6) 0.0024(4) -0.0033(4) 0.0013(4)
C16 0.0243(6) 0.0190(6) 0.0160(5) 0.0041(4) -0.0047(4) -0.0020(5)
C17 0.0239(6) 0.0183(5) 0.0159(5) -0.0010(4) 0.0005(4) -0.0018(5)
C18 0.0186(5) 0.0140(5) 0.0184(5) 0.0004(4) -0.0018(4) -0.0017(4)
C19 0.0254(6) 0.0146(5) 0.0173(5) 0.0005(4) 0.0003(4) 0.0007(5)
C20 0.0261(7) 0.0196(6) 0.0375(7) 0.0016(5) -0.0009(5) 0.0026(5)
C21 0.0429(8) 0.0222(6) 0.0245(7) -0.0054(5) -0.0025(6) 0.0087(6)
C22 0.0250(6) 0.0204(6) 0.0179(6) 0.0012(5) -0.0014(5) 0.0062(5)
C23 0.0411(8) 0.0253(6) 0.0329(7) 0.0023(6) 0.0167(6) -0.0019(6)
C24 0.0321(7) 0.0222(6) 0.0257(6) -0.0046(5) 0.0046(5) 0.0002(5)
C25 0.0206(6) 0.0170(5) 0.0193(5) 0.0056(4) 0.0012(4) 0.0026(4)
C26 0.0254(6) 0.0176(5) 0.0153(5) 0.0032(4) 0.0015(5) 0.0002(5)
C27 0.0313(7) 0.0279(7) 0.0301(7) 0.0088(5) 0.0149(6) 0.0052(6)
C28 0.0282(7) 0.0178(6) 0.0293(7) 0.0027(5) -0.0013(5) -0.0050(5)
C29 0.0224(6) 0.0293(6) 0.0198(6) 0.0014(5) -0.0014(5) -0.0111(5)
C30 0.0183(6) 0.0259(6) 0.0232(6) -0.0001(5) -0.0030(5) -0.0064(5)
C31 0.0334(7) 0.0206(6) 0.0305(7) -0.0061(5) -0.0091(6) -0.0003(5)
C32 0.0263(6) 0.0270(6) 0.0192(6) 0.0013(5) -0.0072(5) -0.0052(5)
C33 0.0234(6) 0.0146(5) 0.0169(5) -0.0039(4) 0.0003(4) 0.0012(4)
C34 0.0209(6) 0.0131(5) 0.0218(6) -0.0015(4) 0.0021(4) 0.0001(4)
C35 0.0226(6) 0.0226(6) 0.0266(6) -0.0031(5) 0.0083(5) -0.0032(5)
C36 0.0231(6) 0.0261(6) 0.0242(6) 0.0011(5) -0.0008(5) 0.0061(5)
C37 0.0210(6) 0.0102(5) 0.0223(6) -0.0019(4) 0.0011(4) -0.0012(4)
C38 0.0244(6) 0.0154(5) 0.0184(5) -0.0036(4) 0.0004(4) -0.0055(5)
C39 0.0236(6) 0.0272(6) 0.0255(6) 0.0040(5) -0.0082(5) -0.0042(5)
C40 0.0249(6) 0.0182(5) 0.0220(6) 0.0037(5) 0.0026(5) -0.0037(5)

loop_
_atom_type_symbol
_atom_type_description
_atom_type_scat_dispersion_real
_atom_type_scat_dispersion_imag
_atom_type_scat_source
C C 0.0181 0.0091 'International Tables Vol C Tables 4.2.6.8 and 6.1.1.4'
H H 0.0000 0.0000 'International Tables Vol C Tables 4.2.6.8 and 6.1.1.4'
N N 0.0311 0.0180 'International Tables Vol C Tables 4.2.6.8 and 6.1.1.4'
O O 0.0492 0.0322 'International Tables Vol C Tables 4.2.6.8 and 6.1.1.4'
Mg Mg 0.1719 0.1771 'International Tables Vol C Tables 4.2.6.8 and 6.1.1.4'

loop_
_geom_angle_atom_site_label_1
_geom_angle_atom_site_label_2
_geom_angle_atom_site_label_3
_geom_angle
O1 Mg1 O4 126.50(4)
O1 Mg1 O3 114.78(4)
O4 Mg1 O3 117.90(4)
O1 Mg1 O6 99.14(4)
O4 Mg1 O6 79.89(3)
O3 Mg1 O6 81.84(3)
O1 Mg1 N1 96.05(4)
O4 Mg1 N1 101.06(4)
O3 Mg1 N1 80.34(4)
O6 Mg1 N1 160.23(4)
O1 Mg1 Mg3 121.10(3)
O4 Mg1 Mg3 94.61(3)
O3 Mg1 Mg3 40.02(2)
O6 Mg1 Mg3 43.25(2)
N1 Mg1 Mg3 117.38(3)
O1 Mg1 Mg2 127.03(3)
O4 Mg1 Mg2 39.80(3)
O3 Mg1 Mg2 95.70(3)
O6 Mg1 Mg2 41.39(2)
N1 Mg1 Mg2 132.60(3)
Mg3 Mg1 Mg2 60.024(12)
O2 Mg2 O5 113.80(4)
O2 Mg2 O4 138.17(4)
O5 Mg2 O4 107.15(4)
O2 Mg2 O6 98.07(4)
O5 Mg2 O6 81.66(3)
O4 Mg2 O6 79.34(3)
O2 Mg2 N2 96.67(4)
O5 Mg2 N2 108.21(4)
O4 Mg2 N2 77.88(4)
O6 Mg2 N2 156.99(4)
O2 Mg2 Mg3 114.41(3)
O5 Mg2 Mg3 39.82(2)
O4 Mg2 Mg3 91.62(3)
O6 Mg2 Mg3 42.05(2)
N2 Mg2 Mg3 141.73(3)
O2 Mg2 Mg1 132.62(3)
O5 Mg2 Mg1 88.93(3)
O4 Mg2 Mg1 38.32(2)
O6 Mg2 Mg1 42.31(2)
N2 Mg2 Mg1 115.69(3)
Mg3 Mg2 Mg1 58.236(12)
O3 Mg3 O5 113.18(4)
O3 Mg3 O6 85.26(3)
O5 Mg3 O6 82.13(3)
O3 Mg3 N4 111.64(4)
O5 Mg3 N4 130.79(4)
O6 Mg3 N4 82.32(4)
O3 Mg3 N3 105.65(4)
O5 Mg3 N3 83.27(4)
O6 Mg3 N3 164.38(4)
N4 Mg3 N3 103.28(4)
O3 Mg3 Mg1 42.27(3)
O5 Mg3 Mg1 92.22(3)
O6 Mg3 Mg1 44.51(2)
N4 Mg3 Mg1 107.96(3)
N3 Mg3 Mg1 141.95(3)
O3 Mg3 Mg2 99.34(3)
O5 Mg3 Mg2 40.03(2)
O6 Mg3 Mg2 42.31(2)
N4 Mg3 Mg2 113.35(3)
N3 Mg3 Mg2 123.30(3)
Mg1 Mg3 Mg2 61.740(12)
C27 N1 C26 109.04(10)
C27 N1 C28 108.90(10)
C26 N1 C28 110.35(10)
C27 N1 Mg1 115.14(8)
C26 N1 Mg1 98.29(7)
C28 N1 Mg1 114.57(7)
C32 N2 C31 108.75(10)
C32 N2 C30 108.27(10)
C31 N2 C30 110.72(10)
C32 N2 Mg2 118.47(8)
C31 N2 Mg2 109.92(8)
C30 N2 Mg2 100.35(7)
C36 N3 C35 108.36(10)
C36 N3 C34 108.90(9)
C35 N3 C34 109.94(9)
C36 N3 Mg3 116.82(7)
C35 N3 Mg3 115.86(7)
C34 N3 Mg3 96.08(7)
C39 N4 C40 108.87(10)
C39 N4 C38 108.31(10)
C40 N4 C38 110.06(9)
C39 N4 Mg3 114.88(8)
C40 N4 Mg3 113.45(7)
C38 N4 Mg3 100.88(7)
C1 O1 Mg1 157.06(8)
C13 O2 Mg2 148.05(8)
C25 O3 Mg3 142.62(7)
C25 O3 Mg1 116.00(7)
Mg3 O3 Mg1 97.72(4)
C29 O4 Mg1 138.40(7)
C29 O4 Mg2 119.53(7)
Mg1 O4 Mg2 101.87(4)
C33 O5 Mg3 114.19(7)
C33 O5 Mg2 144.39(7)
Mg3 O5 Mg2 100.15(4)
C37 O6 Mg3 113.75(7)
C37 O6 Mg2 128.36(7)
Mg3 O6 Mg2 95.64(3)
C37 O6 Mg1 122.31(7)
Mg3 O6 Mg1 92.23(3)
Mg2 O6 Mg1 96.30(3)
O1 C1 C2 120.37(11)
O1 C1 C6 120.90(10)
C2 C1 C6 118.73(10)
C3 C2 C1 119.69(11)
C3 C2 C7 121.08(11)
C1 C2 C7 119.19(10)
C4 C3 C2 121.36(11)
C4 C3 H3 119.3
C2 C3 H3 119.3
C3 C4 C5 119.20(11)
C3 C4 H4 120.4
C5 C4 H4 120.4
C4 C5 C6 121.57(11)
C4 C5 H5 119.2
C6 C5 H5 119.2
C5 C6 C1 119.40(11)
C5 C6 C10 122.71(11)
C1 C6 C10 117.89(10)
C2 C7 C9 112.41(11)
C2 C7 C8 110.22(11)
C9 C7 C8 111.26(11)
C2 C7 H7 107.6
C9 C7 H7 107.6
C8 C7 H7 107.6
C7 C8 H8A 109.5
C7 C8 H8B 109.5
H8A C8 H8B 109.5
C7 C8 H8C 109.5
H8A C8 H8C 109.5
H8B C8 H8C 109.5
C7 C9 H9A 109.5
C7 C9 H9B 109.5
H9A C9 H9B 109.5
C7 C9 H9C 109.5
H9A C9 H9C 109.5
H9B C9 H9C 109.5
C6 C10 C11 113.98(10)
C6 C10 C12 111.78(10)
C11 C10 C12 109.71(11)
C6 C10 H10 107.0
C11 C10 H10 107.0
C12 C10 H10 107.0
C10 C11 H11A 109.5
C10 C11 H11B 109.5
H11A C11 H11B 109.5
C10 C11 H11C 109.5
H11A C11 H11C 109.5
H11B C11 H11C 109.5
C10 C12 H12A 109.5
C10 C12 H12B 109.5
H12A C12 H12B 109.5
C10 C12 H12C 109.5
H12A C12 H12C 109.5
H12B C12 H12C 109.5
O2 C13 C14 120.21(10)
O2 C13 C18 121.20(10)
C14 C13 C18 118.59(10)
C15 C14 C13 119.50(11)
C15 C14 C22 121.65(11)
C13 C14 C22 118.79(10)
C16 C15 C14 121.68(11)
C16 C15 H15 119.2
C14 C15 H15 119.2
C15 C16 C17 119.14(11)
C15 C16 H16 120.4
C17 C16 H16 120.4
C16 C17 C18 121.39(11)
C16 C17 H17 119.3
C18 C17 H17 119.3
C17 C18 C13 119.62(11)
C17 C18 C19 121.50(11)
C13 C18 C19 118.88(10)
C18 C19 C20 110.93(10)
C18 C19 C21 114.28(10)
C20 C19 C21 109.91(11)
C18 C19 H19 107.1
C20 C19 H19 107.1
C21 C19 H19 107.1
C19 C20 H20A 109.5
C19 C20 H20B 109.5
H20A C20 H20B 109.5
C19 C20 H20C 109.5
H20A C20 H20C 109.5
H20B C20 H20C 109.5
C19 C21 H21A 109.5
C19 C21 H21B 109.5
H21A C21 H21B 109.5
C19 C21 H21C 109.5
H21A C21 H21C 109.5
H21B C21 H21C 109.5
C14 C22 C23 110.78(11)
C14 C22 C24 113.67(10)
C23 C22 C24 109.40(11)
C14 C22 H22 107.6
C23 C22 H22 107.6
C24 C22 H22 107.6
C22 C23 H23A 109.5
C22 C23 H23B 109.5
H23A C23 H23B 109.5
C22 C23 H23C 109.5
H23A C23 H23C 109.5
H23B C23 H23C 109.5
C22 C24 H24A 109.5
C22 C24 H24B 109.5
H24A C24 H24B 109.5
C22 C24 H24C 109.5
H24A C24 H24C 109.5
H24B C24 H24C 109.5
O3 C25 C26 109.55(9)
O3 C25 H25A 109.8
C26 C25 H25A 109.8
O3 C25 H25B 109.8
C26 C25 H25B 109.8
H25A C25 H25B 108.2
N1 C26 C25 110.80(9)
N1 C26 H26A 109.5
C25 C26 H26A 109.5
N1 C26 H26B 109.5
C25 C26 H26B 109.5
H26A C26 H26B 108.1
N1 C27 H27A 109.5
N1 C27 H27B 109.5
H27A C27 H27B 109.5
N1 C27 H27C 109.5
H27A C27 H27C 109.5
H27B C27 H27C 109.5
N1 C28 H28A 109.5
N1 C28 H28B 109.5
H28A C28 H28B 109.5
N1 C28 H28C 109.5
H28A C28 H28C 109.5
H28B C28 H28C 109.5
O4 C29 C30 109.15(10)
O4 C29 H29A 109.9
C30 C29 H29A 109.9
O4 C29 H29B 109.9
C30 C29 H29B 109.9
H29A C29 H29B 108.3
N2 C30 C29 110.63(10)
N2 C30 H30A 109.5
C29 C30 H30A 109.5
N2 C30 H30B 109.5
C29 C30 H30B 109.5
H30A C30 H30B 108.1
N2 C31 H31A 109.5
N2 C31 H31B 109.5
H31A C31 H31B 109.5
N2 C31 H31C 109.5
H31A C31 H31C 109.5
H31B C31 H31C 109.5
N2 C32 H32A 109.5
N2 C32 H32B 109.5
H32A C32 H32B 109.5
N2 C32 H32C 109.5
H32A C32 H32C 109.5
H32B C32 H32C 109.5
O5 C33 C34 110.20(9)
O5 C33 H33A 109.6
C34 C33 H33A 109.6
O5 C33 H33B 109.6
C34 C33 H33B 109.6
H33A C33 H33B 108.1
N3 C34 C33 111.61(9)
N3 C34 H34A 109.3
C33 C34 H34A 109.3
N3 C34 H34B 109.3
C33 C34 H34B 109.3
H34A C34 H34B 108.0
N3 C35 H35A 109.5
N3 C35 H35B 109.5
H35A C35 H35B 109.5
N3 C35 H35C 109.5
H35A C35 H35C 109.5
H35B C35 H35C 109.5
N3 C36 H36A 109.5
N3 C36 H36B 109.5
H36A C36 H36B 109.5
N3 C36 H36C 109.5
H36A C36 H36C 109.5
H36B C36 H36C 109.5
O6 C37 C38 108.87(9)
O6 C37 H37A 109.9
C38 C37 H37A 109.9
O6 C37 H37B 109.9
C38 C37 H37B 109.9
H37A C37 H37B 108.3
N4 C38 C37 111.39(9)
N4 C38 H38A 109.4
C37 C38 H38A 109.4
N4 C38 H38B 109.4
C37 C38 H38B 109.4
H38A C38 H38B 108.0
N4 C39 H39A 109.5
N4 C39 H39B 109.5
H39A C39 H39B 109.5
N4 C39 H39C 109.5
H39A C39 H39C 109.5
H39B C39 H39C 109.5
N4 C40 H40A 109.5
N4 C40 H40B 109.5
H40A C40 H40B 109.5
N4 C40 H40C 109.5
H40A C40 H40C 109.5
H40B C40 H40C 109.5

loop_
_geom_bond_atom_site_label_1
_geom_bond_atom_site_label_2
_geom_bond_distance
Mg1 O1 1.8938(9)
Mg1 O4 1.9589(9)
Mg1 O3 2.0255(9)
Mg1 O6 2.0937(9)
Mg1 N1 2.2843(10)
Mg1 Mg3 2.9842(5)
Mg1 Mg2 3.0915(5)
Mg2 O2 1.9198(9)
Mg2 O5 1.9867(9)
Mg2 O4 2.0224(9)
Mg2 O6 2.0564(9)
Mg2 N2 2.3172(11)
Mg2 Mg3 3.0404(5)
Mg3 O3 1.9364(9)
Mg3 O5 1.9778(9)
Mg3 O6 2.0464(9)
Mg3 N4 2.1916(10)
Mg3 N3 2.2178(11)
N1 C27 1.4733(15)
N1 C26 1.4750(16)
N1 C28 1.4769(16)
N2 C32 1.4714(15)
N2 C31 1.4724(16)
N2 C30 1.4771(16)
N3 C36 1.4774(15)
N3 C35 1.4788(15)
N3 C34 1.4874(15)
N4 C39 1.4752(15)
N4 C40 1.4792(15)
N4 C38 1.4884(15)
O1 C1 1.3101(14)
O2 C13 1.3178(14)
O3 C25 1.4041(13)
O4 C29 1.3970(14)
O5 C33 1.4003(13)
O6 C37 1.4137(13)
C1 C2 1.4184(16)
C1 C6 1.4255(16)
C2 C3 1.3939(16)
C2 C7 1.5194(17)
C3 C4 1.3870(18)
C3 H3 0.9300
C4 C5 1.3901(18)
C4 H4 0.9300
C5 C6 1.3902(17)
C5 H5 0.9300
C6 C10 1.5189(16)
C7 C9 1.5291(18)
C7 C8 1.5308(19)
C7 H7 0.9800
C8 H8A 0.9600
C8 H8B 0.9600
C8 H8C 0.9600
C9 H9A 0.9600
C9 H9B 0.9600
C9 H9C 0.9600
C10 C11 1.5254(17)
C10 C12 1.5284(16)
C10 H10 0.9800
C11 H11A 0.9600
C11 H11B 0.9600
C11 H11C 0.9600
C12 H12A 0.9600
C12 H12B 0.9600
C12 H12C 0.9600
C13 C14 1.4231(16)
C13 C18 1.4261(16)
C14 C15 1.3941(16)
C14 C22 1.5218(16)
C15 C16 1.3873(17)
C15 H15 0.9300
C16 C17 1.3913(17)
C16 H16 0.9300
C17 C18 1.3942(16)
C17 H17 0.9300
C18 C19 1.5209(16)
C19 C20 1.5285(18)
C19 C21 1.5308(17)
C19 H19 0.9800
C20 H20A 0.9600
C20 H20B 0.9600
C20 H20C 0.9600
C21 H21A 0.9600
C21 H21B 0.9600
C21 H21C 0.9600
C22 C23 1.5268(19)
C22 C24 1.5313(17)
C22 H22 0.9800
C23 H23A 0.9600
C23 H23B 0.9600
C23 H23C 0.9600
C24 H24A 0.9600
C24 H24B 0.9600
C24 H24C 0.9600
C25 C26 1.5252(16)
C25 H25A 0.9700
C25 H25B 0.9700
C26 H26A 0.9700
C26 H26B 0.9700
C27 H27A 0.9600
C27 H27B 0.9600
C27 H27C 0.9600
C28 H28A 0.9600
C28 H28B 0.9600
C28 H28C 0.9600
C29 C30 1.5203(17)
C29 H29A 0.9700
C29 H29B 0.9700
C30 H30A 0.9700
C30 H30B 0.9700
C31 H31A 0.9600
C31 H31B 0.9600
C31 H31C 0.9600
C32 H32A 0.9600
C32 H32B 0.9600
C32 H32C 0.9600
C33 C34 1.5220(16)
C33 H33A 0.9700
C33 H33B 0.9700
C34 H34A 0.9700
C34 H34B 0.9700
C35 H35A 0.9600
C35 H35B 0.9600
C35 H35C 0.9600
C36 H36A 0.9600
C36 H36B 0.9600
C36 H36C 0.9600
C37 C38 1.5185(16)
C37 H37A 0.9700
C37 H37B 0.9700
C38 H38A 0.9700
C38 H38B 0.9700
C39 H39A 0.9600
C39 H39B 0.9600
C39 H39C 0.9600
C40 H40A 0.9600
C40 H40B 0.9600
C40 H40C 0.9600

loop_
_geom_torsion_atom_site_label_1
_geom_torsion_atom_site_label_2
_geom_torsion_atom_site_label_3
_geom_torsion_atom_site_label_4
_geom_torsion
O1 Mg1 Mg2 O2 -12.96(6)
O4 Mg1 Mg2 O2 -117.94(6)
O3 Mg1 Mg2 O2 114.11(5)
O6 Mg1 Mg2 O2 43.32(5)
N1 Mg1 Mg2 O2 -163.78(5)
Mg3 Mg1 Mg2 O2 95.21(4)
O1 Mg1 Mg2 O5 -135.05(5)
O4 Mg1 Mg2 O5 119.97(5)
O3 Mg1 Mg2 O5 -7.98(4)
O6 Mg1 Mg2 O5 -78.77(4)
N1 Mg1 Mg2 O5 74.13(5)
Mg3 Mg1 Mg2 O5 -26.88(3)
O1 Mg1 Mg2 O4 104.98(6)
O3 Mg1 Mg2 O4 -127.94(5)
O6 Mg1 Mg2 O4 161.27(5)
N1 Mg1 Mg2 O4 -45.84(6)
Mg3 Mg1 Mg2 O4 -146.84(4)
O1 Mg1 Mg2 O6 -56.28(5)
O4 Mg1 Mg2 O6 -161.27(5)
O3 Mg1 Mg2 O6 70.79(4)
N1 Mg1 Mg2 O6 152.89(5)
Mg3 Mg1 Mg2 O6 51.89(3)
O1 Mg1 Mg2 N2 115.20(5)
O4 Mg1 Mg2 N2 10.22(5)
O3 Mg1 Mg2 N2 -117.73(4)
O6 Mg1 Mg2 N2 171.48(5)
N1 Mg1 Mg2 N2 -35.62(5)
Mg3 Mg1 Mg2 N2 -136.63(3)
O1 Mg1 Mg2 Mg3 -108.17(4)
O4 Mg1 Mg2 Mg3 146.84(4)
O3 Mg1 Mg2 Mg3 18.90(3)
O6 Mg1 Mg2 Mg3 -51.89(3)
N1 Mg1 Mg2 Mg3 101.00(4)
O1 Mg1 Mg3 O3 -92.44(5)
O4 Mg1 Mg3 O3 129.35(5)
O6 Mg1 Mg3 O3 -160.69(5)
N1 Mg1 Mg3 O3 24.37(5)
Mg2 Mg1 Mg3 O3 149.91(4)
O1 Mg1 Mg3 O5 144.67(4)
O4 Mg1 Mg3 O5 6.46(4)
O3 Mg1 Mg3 O5 -122.89(5)
O6 Mg1 Mg3 O5 76.42(4)
N1 Mg1 Mg3 O5 -98.52(4)
Mg2 Mg1 Mg3 O5 27.03(3)
O1 Mg1 Mg3 O6 68.25(5)
O4 Mg1 Mg3 O6 -69.95(4)
O3 Mg1 Mg3 O6 160.69(5)
N1 Mg1 Mg3 O6 -174.93(5)
Mg2 Mg1 Mg3 O6 -49.39(3)
O1 Mg1 Mg3 N4 10.25(5)
O4 Mg1 Mg3 N4 -127.95(4)
O3 Mg1 Mg3 N4 102.70(5)
O6 Mg1 Mg3 N4 -58.00(4)
N1 Mg1 Mg3 N4 127.07(4)
Mg2 Mg1 Mg3 N4 -107.39(3)
O1 Mg1 Mg3 N3 -133.43(6)
O4 Mg1 Mg3 N3 88.37(6)
O3 Mg1 Mg3 N3 -40.98(6)
O6 Mg1 Mg3 N3 158.32(6)
N1 Mg1 Mg3 N3 -16.61(6)
Mg2 Mg1 Mg3 N3 108.93(5)
O1 Mg1 Mg3 Mg2 117.64(4)
O4 Mg1 Mg3 Mg2 -20.56(3)
O3 Mg1 Mg3 Mg2 -149.91(4)
O6 Mg1 Mg3 Mg2 49.39(3)
N1 Mg1 Mg3 Mg2 -125.54(3)
O2 Mg2 Mg3 O3 -146.39(4)
O5 Mg2 Mg3 O3 115.12(5)
O4 Mg2 Mg3 O3 -0.15(4)
O6 Mg2 Mg3 O3 -72.23(4)
N2 Mg2 Mg3 O3 72.21(6)
Mg1 Mg2 Mg3 O3 -19.98(3)
O2 Mg2 Mg3 O5 98.49(5)
O4 Mg2 Mg3 O5 -115.26(5)
O6 Mg2 Mg3 O5 172.65(5)
N2 Mg2 Mg3 O5 -42.91(6)
Mg1 Mg2 Mg3 O5 -135.10(4)
O2 Mg2 Mg3 O6 -74.16(4)
O5 Mg2 Mg3 O6 -172.65(5)
O4 Mg2 Mg3 O6 72.08(4)
N2 Mg2 Mg3 O6 144.44(6)
Mg1 Mg2 Mg3 O6 52.25(3)
O2 Mg2 Mg3 N4 -27.83(5)
O5 Mg2 Mg3 N4 -126.32(5)
O4 Mg2 Mg3 N4 118.41(4)
O6 Mg2 Mg3 N4 46.33(4)
N2 Mg2 Mg3 N4 -169.23(5)
Mg1 Mg2 Mg3 N4 98.58(3)
O2 Mg2 Mg3 N3 97.82(5)
O5 Mg2 Mg3 N3 -0.67(5)
O4 Mg2 Mg3 N3 -115.94(4)
O6 Mg2 Mg3 N3 171.98(5)
N2 Mg2 Mg3 N3 -43.58(6)
Mg1 Mg2 Mg3 N3 -135.77(4)
O2 Mg2 Mg3 Mg1 -126.41(3)
O5 Mg2 Mg3 Mg1 135.10(4)
O4 Mg2 Mg3 Mg1 19.83(3)
O6 Mg2 Mg3 Mg1 -52.25(3)
N2 Mg2 Mg3 Mg1 92.19(5)
O1 Mg1 N1 C27 -31.64(10)
O4 Mg1 N1 C27 97.42(9)
O3 Mg1 N1 C27 -145.81(10)
O6 Mg1 N1 C27 -171.74(11)
Mg3 Mg1 N1 C27 -161.43(8)
Mg2 Mg1 N1 C27 125.32(9)
O1 Mg1 N1 C26 83.98(7)
O4 Mg1 N1 C26 -146.96(7)
O3 Mg1 N1 C26 -30.19(7)
O6 Mg1 N1 C26 -56.11(14)
Mg3 Mg1 N1 C26 -45.80(7)
Mg2 Mg1 N1 C26 -119.06(6)
O1 Mg1 N1 C28 -159.09(8)
O4 Mg1 N1 C28 -30.03(9)
O3 Mg1 N1 C28 86.74(9)
O6 Mg1 N1 C28 60.82(15)
Mg3 Mg1 N1 C28 71.13(9)
Mg2 Mg1 N1 C28 -2.13(10)
O2 Mg2 N2 C32 -8.66(9)
O5 Mg2 N2 C32 109.13(9)
O4 Mg2 N2 C32 -146.57(9)
O6 Mg2 N2 C32 -138.25(10)
Mg3 Mg2 N2 C32 136.45(8)
Mg1 Mg2 N2 C32 -153.03(8)
O2 Mg2 N2 C31 -134.50(9)
O5 Mg2 N2 C31 -16.71(9)
O4 Mg2 N2 C31 87.59(9)
O6 Mg2 N2 C31 95.90(12)
Mg3 Mg2 N2 C31 10.61(11)
Mg1 Mg2 N2 C31 81.13(9)
O2 Mg2 N2 C30 108.83(7)
O5 Mg2 N2 C30 -133.38(7)
O4 Mg2 N2 C30 -29.08(7)
O6 Mg2 N2 C30 -20.76(14)
Mg3 Mg2 N2 C30 -106.06(8)
Mg1 Mg2 N2 C30 -35.54(8)
O3 Mg3 N3 C36 35.20(9)
O5 Mg3 N3 C36 147.45(9)
O6 Mg3 N3 C36 168.31(12)
N4 Mg3 N3 C36 -82.16(9)
Mg1 Mg3 N3 C36 62.47(10)
Mg2 Mg3 N3 C36 147.88(8)
O3 Mg3 N3 C35 164.79(8)
O5 Mg3 N3 C35 -82.96(9)
O6 Mg3 N3 C35 -62.11(18)
N4 Mg3 N3 C35 47.43(9)
Mg1 Mg3 N3 C35 -167.94(7)
Mg2 Mg3 N3 C35 -82.53(9)
O3 Mg3 N3 C34 -79.56(7)
O5 Mg3 N3 C34 32.68(7)
O6 Mg3 N3 C34 53.54(17)
N4 Mg3 N3 C34 163.08(6)
Mg1 Mg3 N3 C34 -52.30(9)
Mg2 Mg3 N3 C34 33.12(7)
O3 Mg3 N4 C39 -58.99(9)
O5 Mg3 N4 C39 146.63(8)
O6 Mg3 N4 C39 -140.75(9)
N3 Mg3 N4 C39 54.08(9)
Mg1 Mg3 N4 C39 -103.89(8)
Mg2 Mg3 N4 C39 -170.18(8)
O3 Mg3 N4 C40 174.87(8)
O5 Mg3 N4 C40 20.49(10)
O6 Mg3 N4 C40 93.11(8)
N3 Mg3 N4 C40 -72.06(8)
Mg1 Mg3 N4 C40 129.97(7)
Mg2 Mg3 N4 C40 63.69(8)
O3 Mg3 N4 C38 57.23(7)
O5 Mg3 N4 C38 -97.16(8)
O6 Mg3 N4 C38 -24.54(7)
N3 Mg3 N4 C38 170.29(7)
Mg1 Mg3 N4 C38 12.32(7)
Mg2 Mg3 N4 C38 -53.96(7)
O4 Mg1 O1 C1 -53.7(2)
O3 Mg1 O1 C1 137.0(2)
O6 Mg1 O1 C1 -137.8(2)
N1 Mg1 O1 C1 54.9(2)
Mg3 Mg1 O1 C1 -177.95(19)
Mg2 Mg1 O1 C1 -104.0(2)
O5 Mg2 O2 C13 -88.35(16)
O4 Mg2 O2 C13 104.22(15)
O6 Mg2 O2 C13 -172.76(15)
N2 Mg2 O2 C13 24.95(16)
Mg3 Mg2 O2 C13 -132.15(15)
Mg1 Mg2 O2 C13 159.44(13)
O5 Mg3 O3 C25 -89.07(13)
O6 Mg3 O3 C25 -168.41(12)
N4 Mg3 O3 C25 111.79(12)
N3 Mg3 O3 C25 0.22(13)
Mg1 Mg3 O3 C25 -154.96(14)
Mg2 Mg3 O3 C25 -128.38(12)
O5 Mg3 O3 Mg1 65.89(4)
O6 Mg3 O3 Mg1 -13.45(4)
N4 Mg3 O3 Mg1 -93.25(4)
N3 Mg3 O3 Mg1 155.18(4)
Mg2 Mg3 O3 Mg1 26.58(3)
O1 Mg1 O3 C25 -87.04(8)
O4 Mg1 O3 C25 102.68(8)
O6 Mg1 O3 C25 176.62(8)
N1 Mg1 O3 C25 5.21(8)
Mg3 Mg1 O3 C25 163.39(9)
Mg2 Mg1 O3 C25 137.51(7)
O1 Mg1 O3 Mg3 109.57(4)
O4 Mg1 O3 Mg3 -60.71(5)
O6 Mg1 O3 Mg3 13.23(4)
N1 Mg1 O3 Mg3 -158.18(4)
Mg2 Mg1 O3 Mg3 -25.87(3)
O1 Mg1 O4 C29 78.98(13)
O3 Mg1 O4 C29 -112.01(12)
O6 Mg1 O4 C29 172.92(13)
N1 Mg1 O4 C29 -27.17(13)
Mg3 Mg1 O4 C29 -146.24(12)
Mg2 Mg1 O4 C29 -174.62(14)
O1 Mg1 O4 Mg2 -106.40(5)
O3 Mg1 O4 Mg2 62.62(5)
O6 Mg1 O4 Mg2 -12.46(4)
N1 Mg1 O4 Mg2 147.45(4)
Mg3 Mg1 O4 Mg2 28.38(4)
O2 Mg2 O4 C29 -81.16(10)
O5 Mg2 O4 C29 110.87(9)
O6 Mg2 O4 C29 -171.39(9)
N2 Mg2 O4 C29 5.31(9)
Mg3 Mg2 O4 C29 148.18(9)
Mg1 Mg2 O4 C29 175.90(11)
O2 Mg2 O4 Mg1 102.94(6)
O5 Mg2 O4 Mg1 -65.03(5)
O6 Mg2 O4 Mg1 12.71(4)
N2 Mg2 O4 Mg1 -170.59(5)
Mg3 Mg2 O4 Mg1 -27.72(3)
O3 Mg3 O5 C33 93.98(8)
O6 Mg3 O5 C33 175.35(8)
N4 Mg3 O5 C33 -111.95(8)
N3 Mg3 O5 C33 -10.20(8)
Mg1 Mg3 O5 C33 131.88(7)
Mg2 Mg3 O5 C33 170.36(9)
O3 Mg3 O5 Mg2 -76.39(4)
O6 Mg3 O5 Mg2 4.99(4)
N4 Mg3 O5 Mg2 77.69(6)
N3 Mg3 O5 Mg2 179.43(4)
Mg1 Mg3 O5 Mg2 -38.48(3)
O2 Mg2 O5 C33 95.04(13)
O4 Mg2 O5 C33 -93.70(13)
O6 Mg2 O5 C33 -169.76(13)
N2 Mg2 O5 C33 -11.15(13)
Mg3 Mg2 O5 C33 -164.80(14)
Mg1 Mg2 O5 C33 -127.91(12)
O2 Mg2 O5 Mg3 -100.16(4)
O4 Mg2 O5 Mg3 71.10(4)
O6 Mg2 O5 Mg3 -4.97(4)
N2 Mg2 O5 Mg3 153.65(4)
Mg1 Mg2 O5 Mg3 36.89(3)
O3 Mg3 O6 C37 -114.09(7)
O5 Mg3 O6 C37 131.69(7)
N4 Mg3 O6 C37 -1.47(7)
N3 Mg3 O6 C37 110.78(15)
Mg1 Mg3 O6 C37 -126.98(8)
Mg2 Mg3 O6 C37 136.46(8)
O3 Mg3 O6 Mg2 109.45(4)
O5 Mg3 O6 Mg2 -4.76(3)
N4 Mg3 O6 Mg2 -137.93(4)
N3 Mg3 O6 Mg2 -25.68(15)
Mg1 Mg3 O6 Mg2 96.56(4)
O3 Mg3 O6 Mg1 12.89(3)
O5 Mg3 O6 Mg1 -101.32(3)
N4 Mg3 O6 Mg1 125.51(4)
N3 Mg3 O6 Mg1 -122.24(14)
Mg2 Mg3 O6 Mg1 -96.56(4)
O2 Mg2 O6 C37 -8.69(9)
O5 Mg2 O6 C37 -121.72(9)
O4 Mg2 O6 C37 128.96(9)
N2 Mg2 O6 C37 120.68(11)
Mg3 Mg2 O6 C37 -126.47(10)
Mg1 Mg2 O6 C37 140.65(10)
O2 Mg2 O6 Mg3 117.77(4)
O5 Mg2 O6 Mg3 4.75(3)
O4 Mg2 O6 Mg3 -104.57(4)
N2 Mg2 O6 Mg3 -112.85(9)
Mg1 Mg2 O6 Mg3 -92.88(4)
O2 Mg2 O6 Mg1 -149.34(4)
O5 Mg2 O6 Mg1 97.63(4)
O4 Mg2 O6 Mg1 -11.69(3)
N2 Mg2 O6 Mg1 -19.97(11)
Mg3 Mg2 O6 Mg1 92.88(4)
O1 Mg1 O6 C37 -6.23(9)
O4 Mg1 O6 C37 -131.91(8)
O3 Mg1 O6 C37 107.70(8)
N1 Mg1 O6 C37 133.51(12)
Mg3 Mg1 O6 C37 120.11(9)
Mg2 Mg1 O6 C37 -143.97(9)
O1 Mg1 O6 Mg3 -126.34(4)
O4 Mg1 O6 Mg3 107.98(4)
O3 Mg1 O6 Mg3 -12.40(3)
N1 Mg1 O6 Mg3 13.41(12)
Mg2 Mg1 O6 Mg3 95.93(4)
O1 Mg1 O6 Mg2 137.73(4)
O4 Mg1 O6 Mg2 12.05(4)
O3 Mg1 O6 Mg2 -108.33(4)
N1 Mg1 O6 Mg2 -82.52(12)
Mg3 Mg1 O6 Mg2 -95.93(4)
Mg1 O1 C1 C2 -141.62(17)
Mg1 O1 C1 C6 38.0(3)
O1 C1 C2 C3 -178.06(11)
C6 C1 C2 C3 2.29(17)
O1 C1 C2 C7 -0.31(17)
C6 C1 C2 C7 -179.96(10)
C1 C2 C3 C4 -0.64(18)
C7 C2 C3 C4 -178.34(12)
C2 C3 C4 C5 -0.54(19)
C3 C4 C5 C6 -0.01(18)
C4 C5 C6 C1 1.69(17)
C4 C5 C6 C10 -178.80(11)
O1 C1 C6 C5 177.55(10)
C2 C1 C6 C5 -2.80(16)
O1 C1 C6 C10 -1.98(16)
C2 C1 C6 C10 177.67(10)
C3 C2 C7 C9 -47.59(16)
C1 C2 C7 C9 134.69(12)
C3 C2 C7 C8 77.15(14)
C1 C2 C7 C8 -100.57(13)
C5 C6 C10 C11 24.37(16)
C1 C6 C10 C11 -156.12(11)
C5 C6 C10 C12 -100.74(13)
C1 C6 C10 C12 78.77(13)
Mg2 O2 C13 C14 -126.03(14)
Mg2 O2 C13 C18 54.2(2)
O2 C13 C14 C15 177.16(10)
C18 C13 C14 C15 -3.10(16)
O2 C13 C14 C22 -0.10(16)
C18 C13 C14 C22 179.64(10)
C13 C14 C15 C16 1.37(18)
C22 C14 C15 C16 178.54(11)
C14 C15 C16 C17 0.66(18)
C15 C16 C17 C18 -0.90(18)
C16 C17 C18 C13 -0.89(18)
C16 C17 C18 C19 179.54(11)
O2 C13 C18 C17 -177.39(11)
C14 C13 C18 C17 2.87(16)
O2 C13 C18 C19 2.19(16)
C14 C13 C18 C19 -177.55(10)
C17 C18 C19 C20 -96.84(13)
C13 C18 C19 C20 83.60(13)
C17 C18 C19 C21 28.09(17)
C13 C18 C19 C21 -151.47(11)
C15 C14 C22 C23 -88.31(14)
C13 C14 C22 C23 88.88(13)
C15 C14 C22 C24 35.34(16)
C13 C14 C22 C24 -147.47(11)
Mg3 O3 C25 C26 173.68(9)
Mg1 O3 C25 C26 21.50(12)
C27 N1 C26 C25 171.04(10)
C28 N1 C26 C25 -69.39(12)
Mg1 N1 C26 C25 50.75(10)
O3 C25 C26 N1 -52.33(13)
Mg1 O4 C29 C30 -165.92(9)
Mg2 O4 C29 C30 20.13(14)
C32 N2 C30 C29 173.35(10)
C31 N2 C30 C29 -67.52(13)
Mg2 N2 C30 C29 48.55(10)
O4 C29 C30 N2 -48.75(14)
Mg3 O5 C33 C34 -16.01(12)
Mg2 O5 C33 C34 147.55(10)
C36 N3 C34 C33 -171.99(10)
C35 N3 C34 C33 69.43(12)
Mg3 N3 C34 C33 -50.92(9)
O5 C33 C34 N3 49.55(13)
Mg3 O6 C37 C38 27.58(11)
Mg2 O6 C37 C38 146.61(8)
Mg1 O6 C37 C38 -81.61(10)
C39 N4 C38 C37 168.05(10)
C40 N4 C38 C37 -73.04(12)
Mg3 N4 C38 C37 47.06(10)
O6 C37 C38 N4 -52.44(12)
